data_8106855
loop_
_publ_author_name
'Kim, Kang-Woo'

_publ_section_title
;
 Crystal structure of dirubidium trimercury(II) tetraselenide, Rb2Hg3Se4
;
_journal_issue 1
_journal_name_full 'Zeitschrift f\"ur Kristallographie - New Crystal Structures'
_journal_page_first 299
_journal_page_last 300
_journal_paper_doi 10.1515/ncrs-2015-0138
_journal_volume 231
_journal_year 2016
_chemical_formula_moiety '2(Rb +), [Hg3 Se4] 2-'
_chemical_formula_sum 'Hg3 Rb2 Se4'
_chemical_formula_weight 1088.55
_chemical_name_systematic
;
dirubidium trimercury(II) tetraselenide
;
_space_group_crystal_system orthorhombic
_space_group_IT_number 72
_space_group_name_Hall '-I 2 2c'
_space_group_name_H-M_alt 'I b a m'
_atom_sites_solution_hydrogens .
_cell_angle_alpha 90
_cell_angle_beta 90
_cell_angle_gamma 90
_cell_formula_units_Z 4
_cell_length_a 6.4183(9)
_cell_length_b 11.6262(17)
_cell_length_c 14.454(2)
_cell_measurement_reflns_used 928
_cell_measurement_temperature 173(2)
_cell_measurement_theta_max 28.32
_cell_measurement_theta_min 2.82
_cell_volume 1078.6(3)
_computing_cell_refinement 'Bruker SAINT'
_computing_data_collection 'Bruker APEX2'
_computing_data_reduction 'Bruker SAINT'
_computing_molecular_graphics 'Diamond 3.2i'
_computing_publication_material 'WinGX (Farrugia, 2012)'
_computing_structure_refinement 'SHELXL-2013 (Sheldrick, 2008)'
_computing_structure_solution 'SHELXS-2013 (Sheldrick, 2008)'
_diffrn_ambient_temperature 173(2)
_diffrn_measured_fraction_theta_full 0.996
_diffrn_measured_fraction_theta_max 0.977
_diffrn_measurement_device_type 'Bruker APEX-II CCD'
_diffrn_measurement_method '\f and \w scans'
_diffrn_radiation_monochromator graphite
_diffrn_radiation_type MoK\a
_diffrn_radiation_wavelength 0.71073
_diffrn_reflns_av_R_equivalents 0.0363
_diffrn_reflns_av_unetI/netI 0.0403
_diffrn_reflns_Laue_measured_fraction_full 0.996
_diffrn_reflns_Laue_measured_fraction_max 0.977
_diffrn_reflns_limit_h_max 8
_diffrn_reflns_limit_h_min -7
_diffrn_reflns_limit_k_max 15
_diffrn_reflns_limit_k_min -13
_diffrn_reflns_limit_l_max 13
_diffrn_reflns_limit_l_min -19
_diffrn_reflns_number 2562
_diffrn_reflns_point_group_measured_fraction_full 0.996
_diffrn_reflns_point_group_measured_fraction_max 0.977
_diffrn_reflns_theta_full 25.242
_diffrn_reflns_theta_max 28.325
_diffrn_reflns_theta_min 2.819
_diffrn_source 'sealed tube'
_exptl_absorpt_coefficient_mu 64.992
_exptl_absorpt_correction_T_max 0.7928
_exptl_absorpt_correction_T_min 0.1585
_exptl_absorpt_correction_type numerical
_exptl_absorpt_process_details '(SADABS; Bruker, 2008)'
_exptl_crystal_colour 'orange red'
_exptl_crystal_density_diffrn 6.704
_exptl_crystal_description plate
_exptl_crystal_F_000 1800
_exptl_crystal_size_max 0.299
_exptl_crystal_size_mid 0.135
_exptl_crystal_size_min 0.036
_refine_diff_density_max 2.873
_refine_diff_density_min -2.642
_refine_diff_density_rms 0.731
_refine_ls_extinction_coef 0.00020(8)
_refine_ls_extinction_expression Fc^*^=kFc[1+0.001xFc^2^\l^3^/sin(2\q)]^-1/4^
_refine_ls_extinction_method SHELXL
_refine_ls_goodness_of_fit_ref 1.085
_refine_ls_hydrogen_treatment undef
_refine_ls_matrix_type full
_refine_ls_number_parameters 25
_refine_ls_number_reflns 687
_refine_ls_number_restraints 0
_refine_ls_restrained_S_all 1.085
_refine_ls_R_factor_all 0.0503
_refine_ls_R_factor_gt 0.0381
_refine_ls_shift/su_max 0.000
_refine_ls_shift/su_mean 0.000
_refine_ls_structure_factor_coef Fsqd
_refine_ls_weighting_details 'w=1/[\s^2^(Fo^2^)+(0.0850P)^2^] where P=(Fo^2^+2Fc^2^)/3'
_refine_ls_weighting_scheme calc
_refine_ls_wR_factor_gt 0.1260
_refine_ls_wR_factor_ref 0.1421
_reflns_Friedel_coverage 0.000
_reflns_Friedel_fraction_full .
_reflns_Friedel_fraction_max .
_reflns_number_gt 508
_reflns_number_total 687
_reflns_threshold_expression 'I > 2\s(I)'
_cod_data_source_file suppl_ncrs-2015-0138_suppl.cif
_cod_data_source_block Rb2Hg3Se4
_cod_original_cell_volume 1078.5(3)
_cod_database_code 8106855
_shelx_space_group_comment
;
The symmetry employed for this shelxl refinement is uniquely defined
by the following loop, which should always be used as a source of
symmetry information in preference to the above space-group names.
They are only intended as comments.
;
_shelxl_version_number 2013-4

loop_
_space_group_symop_operation_xyz
'x, y, z'
'-x, -y, z'
'-x+1/2, y+1/2, -z'
'x+1/2, -y+1/2, -z'
'x+1/2, y+1/2, z+1/2'
'-x+1/2, -y+1/2, z+1/2'
'-x+1, y+1, -z+1/2'
'x+1, -y+1, -z+1/2'
'-x, -y, -z'
'x, y, -z'
'x-1/2, -y-1/2, z'
'-x-1/2, y-1/2, z'
'-x+1/2, -y+1/2, -z+1/2'
'x+1/2, y+1/2, -z+1/2'
'x, -y, z+1/2'
'-x, y, z+1/2'

loop_
_atom_site_label
_atom_site_type_symbol
_atom_site_fract_x
_atom_site_fract_y
_atom_site_fract_z
_atom_site_U_iso_or_equiv
_atom_site_adp_type
_atom_site_occupancy
_atom_site_site_symmetry_order
_atom_site_calc_flag
_atom_site_refinement_flags_posn
_atom_site_refinement_flags_adp
_atom_site_refinement_flags_occupancy
_atom_site_disorder_assembly
_atom_site_disorder_group
Hg1 Hg 0.0000 0.5000 0.2500 0.0204(4) Uani 1 4 d S T P . .
Hg2 Hg 0.0000 0.16487(4) 0.2500 0.0236(4) Uani 1 2 d S T P . .
Se1 Se 0.22349(16) 0.36902(7) 0.36504(7) 0.0173(4) Uani 1 1 d . . . . .
Rb1 Rb -0.2695(2) 0.62022(10) 0.0000 0.0222(4) Uani 1 2 d S T P . .

loop_
_atom_site_aniso_label
_atom_site_aniso_U_11
_atom_site_aniso_U_22
_atom_site_aniso_U_33
_atom_site_aniso_U_23
_atom_site_aniso_U_13
_atom_site_aniso_U_12
Hg1 0.0183(7) 0.0187(5) 0.0242(6) 0.000 0.000 0.000
Hg2 0.0166(6) 0.0309(6) 0.0232(6) 0.000 0.0022(2) 0.000
Se1 0.0170(6) 0.0132(6) 0.0218(6) 0.0012(4) 0.0013(4) 0.0019(4)
Rb1 0.0275(9) 0.0134(7) 0.0257(8) 0.000 0.000 0.0012(5)

loop_
_atom_type_symbol
_atom_type_description
_atom_type_scat_dispersion_real
_atom_type_scat_dispersion_imag
_atom_type_scat_source
Hg Hg -2.3894 9.2266 'International Tables Vol C Tables 4.2.6.8 and 6.1.1.4'
Se Se -0.0929 2.2259 'International Tables Vol C Tables 4.2.6.8 and 6.1.1.4'
Rb Rb -0.9393 2.9676 'International Tables Vol C Tables 4.2.6.8 and 6.1.1.4'

loop_
_geom_angle_atom_site_label_1
_geom_angle_atom_site_label_2
_geom_angle_atom_site_label_3
_geom_angle
_geom_angle_site_symmetry_1
_geom_angle_site_symmetry_3
Se1 Hg1 Se1 110.52(4) . 7_445
Se1 Hg1 Se1 103.05(4) . 2_565
Se1 Hg1 Se1 115.07(4) 7_445 2_565
Se1 Hg1 Se1 115.07(4) . 8_455
Se1 Hg1 Se1 103.05(4) 7_445 8_455
Se1 Hg1 Se1 110.52(4) 2_565 8_455
Se1 Hg1 Rb1 159.46(3) . .
Se1 Hg1 Rb1 55.87(2) 7_445 .
Se1 Hg1 Rb1 97.08(3) 2_565 .
Se1 Hg1 Rb1 60.08(3) 8_455 .
Se1 Hg1 Rb1 55.87(2) . 7_445
Se1 Hg1 Rb1 159.46(3) 7_445 7_445
Se1 Hg1 Rb1 60.08(3) 2_565 7_445
Se1 Hg1 Rb1 97.08(3) 8_455 7_445
Rb1 Hg1 Rb1 141.53(3) . 7_445
Se1 Hg1 Rb1 97.08(3) . 9_565
Se1 Hg1 Rb1 60.08(3) 7_445 9_565
Se1 Hg1 Rb1 159.46(3) 2_565 9_565
Se1 Hg1 Rb1 55.87(2) 8_455 9_565
Rb1 Hg1 Rb1 63.23(3) . 9_565
Rb1 Hg1 Rb1 131.88(4) 7_445 9_565
Se1 Hg1 Rb1 60.08(3) . 15_565
Se1 Hg1 Rb1 97.08(3) 7_445 15_565
Se1 Hg1 Rb1 55.87(2) 2_565 15_565
Se1 Hg1 Rb1 159.46(3) 8_455 15_565
Rb1 Hg1 Rb1 131.88(4) . 15_565
Rb1 Hg1 Rb1 63.23(3) 7_445 15_565
Rb1 Hg1 Rb1 141.53(3) 9_565 15_565
Se1 Hg2 Se1 161.59(4) 11_565 13
Se1 Hg2 Rb1 109.12(3) 11_565 3_445
Se1 Hg2 Rb1 68.30(3) 13 3_445
Se1 Hg2 Rb1 68.30(3) 11_565 5_545
Se1 Hg2 Rb1 109.12(3) 13 5_545
Rb1 Hg2 Rb1 164.85(4) 3_445 5_545
Hg2 Se1 Hg1 93.32(4) 13 .
Hg2 Se1 Rb1 103.62(3) 13 5_545
Hg1 Se1 Rb1 145.81(4) . 5_545
Hg2 Se1 Rb1 116.46(4) 13 7_445
Hg1 Se1 Rb1 85.25(3) . 7_445
Rb1 Se1 Rb1 112.11(3) 5_545 7_445
Hg2 Se1 Rb1 166.46(4) 13 15_565
Hg1 Se1 Rb1 81.40(3) . 15_565
Rb1 Se1 Rb1 75.26(3) 5_545 15_565
Rb1 Se1 Rb1 75.71(4) 7_445 15_565
Hg2 Se1 Rb1 74.61(3) 13 15_665
Hg1 Se1 Rb1 139.56(4) . 15_665
Rb1 Se1 Rb1 74.28(3) 5_545 15_665
Rb1 Se1 Rb1 67.44(4) 7_445 15_665
Rb1 Se1 Rb1 117.30(3) 15_565 15_665
Se1 Rb1 Se1 67.98(4) 14_455 5_454
Se1 Rb1 Se1 175.92(5) 14_455 16_554
Se1 Rb1 Se1 112.25(3) 5_454 16_554
Se1 Rb1 Se1 112.25(3) 14_455 7_445
Se1 Rb1 Se1 175.92(5) 5_454 7_445
Se1 Rb1 Se1 67.21(4) 16_554 7_445
Se1 Rb1 Se1 71.93(3) 14_455 8_455
Se1 Rb1 Se1 106.04(4) 5_454 8_455
Se1 Rb1 Se1 104.29(4) 16_554 8_455
Se1 Rb1 Se1 70.50(3) 7_445 8_455
Se1 Rb1 Se1 106.04(4) 14_455 15_564
Se1 Rb1 Se1 71.93(3) 5_454 15_564
Se1 Rb1 Se1 70.50(3) 16_554 15_564
Se1 Rb1 Se1 104.29(4) 7_445 15_564
Se1 Rb1 Se1 63.26(4) 8_455 15_564
Se1 Rb1 Se1 104.42(4) 14_455 15_464
Se1 Rb1 Se1 71.00(3) 5_454 15_464
Se1 Rb1 Se1 79.33(4) 16_554 15_464
Se1 Rb1 Se1 112.56(4) 7_445 15_464
Se1 Rb1 Se1 176.12(4) 8_455 15_464
Se1 Rb1 Se1 117.30(3) 15_564 15_464
Se1 Rb1 Se1 71.00(3) 14_455 8_355
Se1 Rb1 Se1 104.42(4) 5_454 8_355
Se1 Rb1 Se1 112.56(4) 16_554 8_355
Se1 Rb1 Se1 79.33(4) 7_445 8_355
Se1 Rb1 Se1 117.30(3) 8_455 8_355
Se1 Rb1 Se1 176.12(4) 15_564 8_355
Se1 Rb1 Se1 61.85(4) 15_464 8_355
Se1 Rb1 Hg2 113.50(3) 14_455 5_454
Se1 Rb1 Hg2 51.17(2) 5_454 5_454
Se1 Rb1 Hg2 68.47(2) 16_554 5_454
Se1 Rb1 Hg2 130.43(4) 7_445 5_454
Se1 Rb1 Hg2 142.77(3) 8_455 5_454
Se1 Rb1 Hg2 80.44(2) 15_564 5_454
Se1 Rb1 Hg2 37.088(18) 15_464 5_454
Se1 Rb1 Hg2 98.35(3) 8_355 5_454
Se1 Rb1 Hg2 51.17(2) 14_455 14_455
Se1 Rb1 Hg2 113.50(3) 5_454 14_455
Se1 Rb1 Hg2 130.43(4) 16_554 14_455
Se1 Rb1 Hg2 68.47(2) 7_445 14_455
Se1 Rb1 Hg2 80.44(2) 8_455 14_455
Se1 Rb1 Hg2 142.77(3) 15_564 14_455
Se1 Rb1 Hg2 98.35(3) 15_464 14_455
Se1 Rb1 Hg2 37.088(18) 8_355 14_455
Hg2 Rb1 Hg2 133.09(4) 5_454 14_455
Se1 Rb1 Rb1 124.06(4) 14_455 9_465
Se1 Rb1 Rb1 124.06(4) 5_454 9_465
Se1 Rb1 Rb1 59.46(3) 16_554 9_465
Se1 Rb1 Rb1 59.46(3) 7_445 9_465
Se1 Rb1 Rb1 129.90(4) 8_455 9_465
Se1 Rb1 Rb1 129.90(4) 15_564 9_465
Se1 Rb1 Rb1 53.10(3) 15_464 9_465
Se1 Rb1 Rb1 53.10(3) 8_355 9_465
Hg2 Rb1 Rb1 79.49(3) 5_454 9_465
Hg2 Rb1 Rb1 79.49(3) 14_455 9_465
Se1 Rb1 Hg1 78.59(2) 14_455 .
Se1 Rb1 Hg1 138.98(3) 5_454 .
Se1 Rb1 Hg1 99.45(3) 16_554 .
Se1 Rb1 Hg1 38.876(18) 7_445 .
Se1 Rb1 Hg1 38.515(18) 8_455 .
Se1 Rb1 Hg1 96.36(3) 15_564 .
Se1 Rb1 Hg1 142.94(3) 15_464 .
Se1 Rb1 Hg1 85.57(2) 8_355 .
Hg2 Rb1 Hg1 167.90(3) 5_454 .
Hg2 Rb1 Hg1 54.216(10) 14_455 .
Rb1 Rb1 Hg1 94.02(2) 9_465 .

loop_
_geom_bond_atom_site_label_1
_geom_bond_atom_site_label_2
_geom_bond_distance
_geom_bond_site_symmetry_2
Hg1 Se1 2.6722(10) .
Hg1 Se1 2.6723(10) 7_445
Hg1 Se1 2.6723(10) 2_565
Hg1 Se1 2.6723(10) 8_455
Hg1 Rb1 4.2430(9) .
Hg1 Rb1 4.2430(9) 7_445
Hg1 Rb1 4.2430(9) 9_565
Hg1 Rb1 4.2430(9) 15_565
Hg2 Se1 2.4636(10) 11_565
Hg2 Se1 2.4636(10) 13
Hg2 Rb1 3.9388(8) 3_445
Hg2 Rb1 3.9388(8) 5_545
Se1 Hg2 2.4637(10) 13
Se1 Rb1 3.4892(13) 5_545
Se1 Rb1 3.5245(13) 7_445
Se1 Rb1 3.7194(15) 15_565
Se1 Rb1 3.7959(15) 15_665
Rb1 Se1 3.4892(13) 14_455
Rb1 Se1 3.4892(13) 5_454
Rb1 Se1 3.5245(13) 16_554
Rb1 Se1 3.5245(13) 7_445
Rb1 Se1 3.7195(15) 8_455
Rb1 Se1 3.7195(15) 15_564
Rb1 Se1 3.7959(15) 15_464
Rb1 Se1 3.7959(15) 8_355
Rb1 Hg2 3.9388(8) 5_454
Rb1 Hg2 3.9388(8) 14_455
Rb1 Rb1 4.070(3) 9_465
